data_4133142
loop_
_publ_author_name
'Kokan, Zoran'
'Chmielewski, Micha\/l J'

_publ_section_title
;
 A Photoswitchable Heteroditopic Ion-Pair Receptor.
;
_journal_issue 47
_journal_name_full 'Journal of the American Chemical Society'
_journal_page_first 16010
_journal_page_last 16014
_journal_paper_doi 10.1021/jacs.8b08689
_journal_volume 140
_journal_year 2018
_chemical_formula_moiety 'C20 H17 Cl Li N5 O6'
_chemical_formula_sum 'C20 H17 Cl Li N5 O6'
_chemical_formula_weight 465.78
_space_group_crystal_system monoclinic
_space_group_IT_number 14
_space_group_name_Hall '-P 2yn'
_space_group_name_H-M_alt 'P 1 21/n 1'
_atom_sites_solution_hydrogens mixed
_audit_creation_date 2018-05-15
_audit_creation_method
;
Olex2 1.2
(compiled 2015.01.26 svn.r3150 for OlexSys, GUI svn.r4998)
;
_cell_angle_alpha 90
_cell_angle_beta 91.626(5)
_cell_angle_gamma 90
_cell_formula_units_Z 4
_cell_length_a 7.4234(5)
_cell_length_b 18.5015(10)
_cell_length_c 14.8435(8)
_cell_measurement_reflns_used 1370
_cell_measurement_temperature 100(2)
_cell_measurement_theta_max 66.8300
_cell_measurement_theta_min 3.7970
_cell_volume 2037.8(2)
_computing_cell_refinement 'CrysAlisPro 1.171.38.46 (Rigaku OD, 2015)'
_computing_data_collection 'CrysAlisPro 1.171.38.46 (Rigaku OD, 2015)'
_computing_data_reduction 'CrysAlisPro 1.171.38.46 (Rigaku OD, 2015)'
_computing_molecular_graphics 'Olex2 (Dolomanov et al., 2009)'
_computing_publication_material 'Olex2 (Dolomanov et al., 2009)'
_computing_structure_refinement 'ShelXL (Sheldrick, 2008)'
_diffrn_ambient_environment N~2~
_diffrn_ambient_temperature 100(2)
_diffrn_detector 'CCD plate'
_diffrn_detector_area_resol_mean 5.2195
_diffrn_detector_type Atlas
_diffrn_measured_fraction_theta_full 0.995
_diffrn_measured_fraction_theta_max 0.995
_diffrn_measurement_device 'four-circle diffractometer'
_diffrn_measurement_device_type 'SuperNova, Dual, Cu at zero, Atlas'
_diffrn_measurement_method '\w scans'
_diffrn_orient_matrix_type 'CrysAlisPro convention (1999,Acta A55,543-557)'
_diffrn_orient_matrix_UB_11 -0.1082128000
_diffrn_orient_matrix_UB_12 0.0153340000
_diffrn_orient_matrix_UB_13 -0.0880362000
_diffrn_orient_matrix_UB_21 0.0646102000
_diffrn_orient_matrix_UB_22 0.0791451000
_diffrn_orient_matrix_UB_23 0.0025823000
_diffrn_orient_matrix_UB_31 0.1648386000
_diffrn_orient_matrix_UB_32 -0.0209249000
_diffrn_orient_matrix_UB_33 -0.0550435000
_diffrn_radiation_monochromator mirror
_diffrn_radiation_probe x-ray
_diffrn_radiation_type CuK\a
_diffrn_radiation_wavelength 1.54184
_diffrn_reflns_av_R_equivalents 0.0527
_diffrn_reflns_av_unetI/netI 0.0952
_diffrn_reflns_Laue_measured_fraction_full 0.995
_diffrn_reflns_Laue_measured_fraction_max 0.995
_diffrn_reflns_limit_h_max 8
_diffrn_reflns_limit_h_min -4
_diffrn_reflns_limit_k_max 22
_diffrn_reflns_limit_k_min -21
_diffrn_reflns_limit_l_max 15
_diffrn_reflns_limit_l_min -17
_diffrn_reflns_number 7065
_diffrn_reflns_point_group_measured_fraction_full 0.995
_diffrn_reflns_point_group_measured_fraction_max 0.995
_diffrn_reflns_theta_full 67.076
_diffrn_reflns_theta_max 67.076
_diffrn_reflns_theta_min 3.819
_diffrn_source 'micro-focus sealed X-ray tube'
_diffrn_source_type 'SuperNova (Cu) X-ray Source'
_exptl_absorpt_coefficient_mu 2.109
_exptl_absorpt_correction_T_max 0.939
_exptl_absorpt_correction_T_min 0.807
_exptl_absorpt_correction_type analytical
_exptl_absorpt_process_details
;
CrysAlisPro 1.171.38.46 (Rigaku Oxford Diffraction, 2015)
Analytical numeric absorption correction using a multifaceted crystal
			model based on expressions derived by R.C. Clark & J.S. Reid.
(Clark, R. C. & Reid, J. S. (1995). Acta Cryst. A51, 887-897)
Empirical absorption correction using spherical harmonics,
 implemented in SCALE3 ABSPACK scaling algorithm.
;
_exptl_crystal_colour colourless
_exptl_crystal_colour_primary colourless
_exptl_crystal_density_diffrn 1.518
_exptl_crystal_description needle
_exptl_crystal_F_000 960
_exptl_crystal_size_max 0.15
_exptl_crystal_size_mid 0.04
_exptl_crystal_size_min 0.04
_refine_diff_density_max 0.325
_refine_diff_density_min -0.370
_refine_diff_density_rms 0.066
_refine_ls_extinction_method none
_refine_ls_goodness_of_fit_ref 1.011
_refine_ls_hydrogen_treatment mixed
_refine_ls_matrix_type full
_refine_ls_number_parameters 304
_refine_ls_number_reflns 3620
_refine_ls_number_restraints 0
_refine_ls_restrained_S_all 1.011
_refine_ls_R_factor_all 0.1009
_refine_ls_R_factor_gt 0.0546
_refine_ls_shift/su_max 0.000
_refine_ls_shift/su_mean 0.000
_refine_ls_structure_factor_coef Fsqd
_refine_ls_weighting_details 'w=1/[\s^2^(Fo^2^)+(0.0406P)^2^] where P=(Fo^2^+2Fc^2^)/3'
_refine_ls_weighting_scheme calc
_refine_ls_wR_factor_gt 0.1120
_refine_ls_wR_factor_ref 0.1363
_reflns_Friedel_coverage 0.000
_reflns_number_gt 2342
_reflns_number_total 3620
_reflns_threshold_expression 'I > 2\s(I)'
_cod_data_source_file ja8b08689_si_003.cif
_cod_data_source_block 2018_05_11_dt_zk-liclo4_n
_cod_original_sg_symbol_H-M 'P 21/n'
_cod_database_code 4133142
_shelx_space_group_comment
;
The symmetry employed for this shelxl refinement is uniquely defined
by the following loop, which should always be used as a source of
symmetry information in preference to the above space-group names.
They are only intended as comments.
;
_reflns_odcompleteness_completeness 99.42
_reflns_odcompleteness_iscentric 1
_reflns_odcompleteness_theta 66.97
_olex2_refinement_description
;
1. Fixed Uiso
 At 1.2 times of:
  All C(H) groups, All C(H,H) groups, All N(H) groups
2.a Secondary CH2 refined with riding coordinates:
 C7(H7A,H7B)
2.b Aromatic/amide H refined with riding coordinates:
 C2(H2), C3(H3), C4(H4), C9(H9), C10(H10), C11(H11), C12(H12), C13(H13),
 C15(H15), C17(H17), C18(H18), C19(H19), C20(H20)
;
_shelx_shelxl_version_number 2014/7
_olex2_submission_special_instructions 'No special instructions were received'
_oxdiff_exptl_absorpt_empirical_details
;
Empirical correction (ABSPACK) includes:
- Absorption correction using spherical harmonics
- Frame scaling
;
_oxdiff_exptl_absorpt_empirical_full_max 1.848
_oxdiff_exptl_absorpt_empirical_full_min 0.711

loop_
_space_group_symop_operation_xyz
'x, y, z'
'-x+1/2, y+1/2, -z+1/2'
'-x, -y, -z'
'x-1/2, -y-1/2, z-1/2'

loop_
_atom_site_label
_atom_site_type_symbol
_atom_site_fract_x
_atom_site_fract_y
_atom_site_fract_z
_atom_site_U_iso_or_equiv
_atom_site_adp_type
_atom_site_occupancy
_atom_site_site_symmetry_order
_atom_site_calc_flag
_atom_site_refinement_flags_posn
C1 C 0.2704(5) 0.64574(19) 0.8091(2) 0.0252(8) Uani 1 1 d .
C2 C 0.3262(5) 0.6361(2) 0.8973(3) 0.0322(9) Uani 1 1 d .
H2 H 0.3029 0.6709 0.9406 0.039 Uiso 1 1 calc R
C3 C 0.4177(6) 0.5733(2) 0.9203(3) 0.0349(10) Uani 1 1 d .
H3 H 0.4578 0.5656 0.9794 0.042 Uiso 1 1 calc R
C4 C 0.4492(5) 0.5224(2) 0.8548(3) 0.0326(9) Uani 1 1 d .
H4 H 0.5118 0.4801 0.8685 0.039 Uiso 1 1 calc R
C5 C 0.3851(5) 0.5359(2) 0.7683(3) 0.0273(8) Uani 1 1 d .
C6 C 0.1795(5) 0.7160(2) 0.7819(3) 0.0272(9) Uani 1 1 d .
C7 C 0.0932(5) 0.7941(2) 0.6541(3) 0.0293(9) Uani 1 1 d .
H7A H 0.0203 0.8192 0.6973 0.035 Uiso 1 1 calc R
H7B H 0.0175 0.7834 0.6014 0.035 Uiso 1 1 calc R
C8 C 0.2469(5) 0.84216(19) 0.6272(2) 0.0264(8) Uani 1 1 d .
C9 C 0.2804(5) 0.8538(2) 0.5372(3) 0.0336(9) Uani 1 1 d .
H9 H 0.2060 0.8331 0.4929 0.040 Uiso 1 1 calc R
C10 C 0.4250(6) 0.8966(2) 0.5128(3) 0.0386(10) Uani 1 1 d .
H10 H 0.4451 0.9054 0.4522 0.046 Uiso 1 1 calc R
C11 C 0.5396(6) 0.9261(2) 0.5784(3) 0.0403(11) Uani 1 1 d .
H11 H 0.6371 0.9543 0.5619 0.048 Uiso 1 1 calc R
C12 C 0.5083(5) 0.9135(2) 0.6686(3) 0.0332(9) Uani 1 1 d .
H12 H 0.5850 0.9330 0.7129 0.040 Uiso 1 1 calc R
C13 C 0.3618(5) 0.8716(2) 0.6927(3) 0.0304(9) Uani 1 1 d .
H13 H 0.3407 0.8632 0.7533 0.036 Uiso 1 1 calc R
C14 C 0.4129(5) 0.4802(2) 0.6967(3) 0.0279(9) Uani 1 1 d .
C15 C 0.2722(5) 0.4490(2) 0.4743(3) 0.0306(9) Uani 1 1 d .
H15 H 0.2122 0.4917 0.4596 0.037 Uiso 1 1 calc R
C16 C 0.2881(5) 0.3905(2) 0.4089(2) 0.0259(8) Uani 1 1 d .
C17 C 0.2245(5) 0.3992(2) 0.3208(3) 0.0316(9) Uani 1 1 d .
H17 H 0.1695 0.4422 0.3026 0.038 Uiso 1 1 calc R
C18 C 0.2441(5) 0.3429(2) 0.2602(3) 0.0369(10) Uani 1 1 d .
H18 H 0.2040 0.3475 0.2006 0.044 Uiso 1 1 calc R
C19 C 0.3241(5) 0.2803(2) 0.2905(3) 0.0336(9) Uani 1 1 d .
H19 H 0.3389 0.2414 0.2517 0.040 Uiso 1 1 calc R
C20 C 0.3829(5) 0.2760(2) 0.3802(3) 0.0316(9) Uani 1 1 d .
H20 H 0.4366 0.2332 0.3999 0.038 Uiso 1 1 calc R
Cl1 Cl -0.37080(12) 0.84554(5) 0.94564(6) 0.0285(2) Uani 1 1 d .
Li1 Li 0.0459(9) 0.8372(4) 0.9137(4) 0.0325(15) Uani 1 1 d .
N1 N 0.2956(4) 0.59622(16) 0.74402(19) 0.0242(7) Uani 1 1 d .
N2 N 0.1599(4) 0.72631(17) 0.6938(2) 0.0277(7) Uani 1 1 d .
H2A H 0.195(5) 0.694(2) 0.654(3) 0.033 Uiso 1 1 d R
N3 N 0.3285(4) 0.49232(18) 0.6166(2) 0.0298(8) Uani 1 1 d .
H3A H 0.266(5) 0.531(2) 0.607(3) 0.036 Uiso 1 1 d R
N4 N 0.3445(4) 0.43892(17) 0.5529(2) 0.0275(7) Uani 1 1 d .
N5 N 0.3671(4) 0.32897(16) 0.4392(2) 0.0264(7) Uani 1 1 d .
O1 O 0.1336(3) 0.75941(14) 0.84082(17) 0.0313(6) Uani 1 1 d .
O2 O 0.5054(4) 0.42637(14) 0.71165(18) 0.0350(7) Uani 1 1 d .
O3 O -0.2133(3) 0.81136(15) 0.91147(18) 0.0358(7) Uani 1 1 d .
O4 O -0.4226(4) 0.90504(16) 0.88802(18) 0.0403(7) Uani 1 1 d .
O5 O -0.3301(4) 0.87285(15) 1.03529(17) 0.0380(7) Uani 1 1 d .
O6 O -0.5129(3) 0.79359(15) 0.94948(19) 0.0398(7) Uani 1 1 d .

loop_
_atom_site_aniso_label
_atom_site_aniso_U_11
_atom_site_aniso_U_22
_atom_site_aniso_U_33
_atom_site_aniso_U_23
_atom_site_aniso_U_13
_atom_site_aniso_U_12
C1 0.029(2) 0.0187(19) 0.029(2) -0.0012(16) 0.0057(15) -0.0039(16)
C2 0.041(2) 0.028(2) 0.028(2) -0.0026(17) 0.0058(17) -0.0089(19)
C3 0.053(3) 0.025(2) 0.027(2) 0.0043(17) -0.0022(18) -0.009(2)
C4 0.044(2) 0.021(2) 0.033(2) 0.0070(17) 0.0001(18) -0.0023(18)
C5 0.030(2) 0.0185(19) 0.034(2) -0.0017(16) 0.0056(16) -0.0046(16)
C6 0.027(2) 0.0196(19) 0.036(2) -0.0049(17) 0.0077(16) -0.0050(16)
C7 0.037(2) 0.0192(19) 0.032(2) -0.0039(17) -0.0037(17) 0.0032(17)
C8 0.035(2) 0.0148(18) 0.030(2) 0.0011(16) 0.0027(16) 0.0032(17)
C9 0.043(2) 0.027(2) 0.031(2) -0.0016(18) -0.0024(17) 0.0018(19)
C10 0.050(3) 0.032(2) 0.034(2) 0.0075(19) 0.0050(19) -0.002(2)
C11 0.052(3) 0.024(2) 0.045(3) 0.0078(19) 0.005(2) -0.006(2)
C12 0.041(2) 0.024(2) 0.035(2) -0.0010(18) 0.0021(18) -0.0017(18)
C13 0.039(2) 0.024(2) 0.029(2) -0.0009(17) 0.0031(17) 0.0043(18)
C14 0.034(2) 0.022(2) 0.028(2) 0.0029(16) 0.0095(17) -0.0005(17)
C15 0.036(2) 0.020(2) 0.036(2) 0.0007(18) 0.0073(17) -0.0017(17)
C16 0.0261(19) 0.023(2) 0.029(2) -0.0005(16) 0.0060(15) -0.0037(16)
C17 0.034(2) 0.028(2) 0.033(2) 0.0045(18) 0.0038(17) 0.0008(18)
C18 0.035(2) 0.046(3) 0.029(2) -0.001(2) 0.0037(17) -0.013(2)
C19 0.032(2) 0.031(2) 0.038(2) -0.0066(19) 0.0050(18) -0.0034(18)
C20 0.033(2) 0.026(2) 0.037(2) -0.0032(18) 0.0050(17) 0.0017(18)
Cl1 0.0330(5) 0.0244(5) 0.0284(5) -0.0019(4) 0.0033(3) -0.0023(4)
Li1 0.040(4) 0.025(4) 0.032(4) -0.011(3) 0.002(3) -0.007(3)
N1 0.0264(16) 0.0183(16) 0.0283(17) 0.0019(13) 0.0058(13) -0.0007(14)
N2 0.0361(18) 0.0205(17) 0.0268(18) -0.0026(14) 0.0053(14) -0.0006(15)
N3 0.0377(19) 0.0198(17) 0.0320(19) -0.0013(15) 0.0040(15) 0.0038(15)
N4 0.0316(17) 0.0208(16) 0.0304(18) -0.0045(14) 0.0079(14) -0.0032(14)
N5 0.0280(17) 0.0238(17) 0.0277(17) 0.0008(14) 0.0050(13) -0.0013(14)
O1 0.0368(15) 0.0261(15) 0.0311(15) -0.0077(12) 0.0051(12) 0.0018(12)
O2 0.0451(17) 0.0213(15) 0.0389(16) 0.0033(13) 0.0074(13) 0.0058(13)
O3 0.0318(15) 0.0357(16) 0.0403(16) -0.0065(13) 0.0075(12) -0.0013(13)
O4 0.0529(18) 0.0361(17) 0.0316(16) 0.0033(13) -0.0078(13) 0.0034(15)
O5 0.0635(19) 0.0244(15) 0.0260(14) -0.0035(12) 0.0010(13) -0.0038(14)
O6 0.0343(16) 0.0306(16) 0.0548(19) -0.0035(14) 0.0070(14) -0.0122(13)

loop_
_atom_type_symbol
_atom_type_description
_atom_type_scat_dispersion_real
_atom_type_scat_dispersion_imag
_atom_type_scat_source
C C 0.0181 0.0091 'International Tables Vol C Tables 4.2.6.8 and 6.1.1.4'
H H 0.0000 0.0000 'International Tables Vol C Tables 4.2.6.8 and 6.1.1.4'
Cl Cl 0.3639 0.7018 'International Tables Vol C Tables 4.2.6.8 and 6.1.1.4'
Li Li 0.0008 0.0003 'International Tables Vol C Tables 4.2.6.8 and 6.1.1.4'
N N 0.0311 0.0180 'International Tables Vol C Tables 4.2.6.8 and 6.1.1.4'
O O 0.0492 0.0322 'International Tables Vol C Tables 4.2.6.8 and 6.1.1.4'

loop_
_geom_angle_atom_site_label_1
_geom_angle_atom_site_label_2
_geom_angle_atom_site_label_3
_geom_angle
_geom_angle_site_symmetry_1
_geom_angle_site_symmetry_3
C2 C1 C6 119.1(3) . .
N1 C1 C2 123.4(4) . .
N1 C1 C6 117.5(3) . .
C1 C2 H2 120.8 . .
C1 C2 C3 118.5(4) . .
C3 C2 H2 120.8 . .
C2 C3 H3 120.3 . .
C4 C3 C2 119.5(4) . .
C4 C3 H3 120.3 . .
C3 C4 H4 120.9 . .
C3 C4 C5 118.1(4) . .
C5 C4 H4 120.9 . .
C4 C5 C14 119.0(3) . .
N1 C5 C4 123.7(4) . .
N1 C5 C14 117.3(3) . .
N2 C6 C1 115.0(3) . .
O1 C6 C1 119.7(3) . .
O1 C6 N2 125.2(4) . .
H7A C7 H7B 108.0 . .
C8 C7 H7A 109.4 . .
C8 C7 H7B 109.4 . .
N2 C7 H7A 109.4 . .
N2 C7 H7B 109.4 . .
N2 C7 C8 111.2(3) . .
C9 C8 C7 120.3(4) . .
C9 C8 C13 119.5(4) . .
C13 C8 C7 120.1(3) . .
C8 C9 H9 119.9 . .
C8 C9 C10 120.1(4) . .
C10 C9 H9 120.0 . .
C9 C10 H10 119.8 . .
C11 C10 C9 120.3(4) . .
C11 C10 H10 119.8 . .
C10 C11 H11 120.1 . .
C12 C11 C10 119.7(4) . .
C12 C11 H11 120.1 . .
C11 C12 H12 120.1 . .
C11 C12 C13 119.7(4) . .
C13 C12 H12 120.1 . .
C8 C13 C12 120.6(4) . .
C8 C13 H13 119.7 . .
C12 C13 H13 119.7 . .
N3 C14 C5 116.2(3) . .
O2 C14 C5 121.2(4) . .
O2 C14 N3 122.6(4) . .
C16 C15 H15 121.4 . .
N4 C15 H15 121.4 . .
N4 C15 C16 117.2(4) . .
C17 C16 C15 120.6(4) . .
N5 C16 C15 116.5(3) . .
N5 C16 C17 122.9(3) . .
C16 C17 H17 120.5 . .
C18 C17 C16 119.0(4) . .
C18 C17 H17 120.5 . .
C17 C18 H18 120.8 . .
C19 C18 C17 118.4(4) . .
C19 C18 H18 120.8 . .
C18 C19 H19 120.6 . .
C18 C19 C20 118.9(4) . .
C20 C19 H19 120.6 . .
C19 C20 H20 118.0 . .
N5 C20 C19 124.0(4) . .
N5 C20 H20 118.0 . .
O3 Cl1 O4 109.48(17) . .
O3 Cl1 O5 109.16(18) . .
O4 Cl1 O5 108.95(17) . .
O6 Cl1 O3 109.10(17) . .
O6 Cl1 O4 110.68(18) . .
O6 Cl1 O5 109.45(16) . .
N4 Li1 N5 74.6(2) 2_556 2_556
N4 Li1 O2 68.6(2) 2_556 2_556
N5 Li1 O2 142.4(3) 2_556 2_556
O1 Li1 N4 131.8(3) . 2_556
O1 Li1 N5 113.6(3) . 2_556
O1 Li1 O2 97.0(3) . 2_556
O1 Li1 O3 98.9(3) . .
O3 Li1 N4 126.0(4) . 2_556
O3 Li1 N5 104.5(3) . 2_556
O3 Li1 O2 91.1(3) . 2_556
C5 N1 C1 116.8(3) . .
C6 N2 C7 123.2(3) . .
C6 N2 H2A 122(3) . .
C7 N2 H2A 114(3) . .
C14 N3 H3A 122(3) . .
C14 N3 N4 116.1(3) . .
N4 N3 H3A 122(3) . .
C15 N4 Li1 119.5(3) . 2_546
C15 N4 N3 118.6(3) . .
N3 N4 Li1 121.5(3) . 2_546
C16 N5 Li1 111.9(3) . 2_546
C20 N5 C16 116.8(3) . .
C20 N5 Li1 131.3(3) . 2_546
C6 O1 Li1 169.4(3) . .
C14 O2 Li1 109.1(3) . 2_546
Cl1 O3 Li1 133.5(3) . .

loop_
_geom_bond_atom_site_label_1
_geom_bond_atom_site_label_2
_geom_bond_distance
_geom_bond_site_symmetry_2
C1 C2 1.374(5) .
C1 C6 1.514(5) .
C1 N1 1.348(4) .
C2 H2 0.9300 .
C2 C3 1.383(5) .
C3 H3 0.9300 .
C3 C4 1.379(5) .
C4 H4 0.9300 .
C4 C5 1.380(5) .
C5 C14 1.498(5) .
C5 N1 1.343(5) .
C6 N2 1.324(5) .
C6 O1 1.243(4) .
C7 H7A 0.9700 .
C7 H7B 0.9700 .
C7 C8 1.510(5) .
C7 N2 1.466(5) .
C8 C9 1.383(5) .
C8 C13 1.386(5) .
C9 H9 0.9300 .
C9 C10 1.390(5) .
C10 H10 0.9300 .
C10 C11 1.387(6) .
C11 H11 0.9300 .
C11 C12 1.385(5) .
C12 H12 0.9300 .
C12 C13 1.391(5) .
C13 H13 0.9300 .
C14 N3 1.347(5) .
C14 O2 1.227(4) .
C15 H15 0.9300 .
C15 C16 1.459(5) .
C15 N4 1.285(5) .
C16 C17 1.388(5) .
C16 N5 1.352(5) .
C17 H17 0.9300 .
C17 C18 1.386(5) .
C18 H18 0.9300 .
C18 C19 1.372(6) .
C19 H19 0.9300 .
C19 C20 1.392(5) .
C20 H20 0.9300 .
C20 N5 1.322(5) .
Cl1 O3 1.435(3) .
Cl1 O4 1.440(3) .
Cl1 O5 1.447(3) .
Cl1 O6 1.429(3) .
Li1 N4 2.104(7) 2_556
Li1 N5 2.264(7) 2_556
Li1 O1 1.925(7) .
Li1 O2 2.508(8) 2_556
Li1 O3 1.982(7) .
N2 H2A 0.88(4) .
N3 H3A 0.86(4) .
N3 N4 1.374(4) .
N4 Li1 2.104(7) 2_546
N5 Li1 2.264(7) 2_546
O2 Li1 2.508(8) 2_546

loop_
_geom_torsion_atom_site_label_1
_geom_torsion_atom_site_label_2
_geom_torsion_atom_site_label_3
_geom_torsion_atom_site_label_4
_geom_torsion
_geom_torsion_site_symmetry_4
C1 C2 C3 C4 -0.5(6) .
C1 C6 N2 C7 -173.2(3) .
C1 C6 O1 Li1 -178.7(16) .
C2 C1 C6 N2 168.2(3) .
C2 C1 C6 O1 -10.1(5) .
C2 C1 N1 C5 -2.1(5) .
C2 C3 C4 C5 -0.8(6) .
C3 C4 C5 C14 -178.2(3) .
C3 C4 C5 N1 0.8(6) .
C4 C5 C14 N3 172.1(3) .
C4 C5 C14 O2 -6.8(5) .
C4 C5 N1 C1 0.6(5) .
C5 C14 N3 N4 -175.9(3) .
C5 C14 O2 Li1 167.0(3) 2_546
C6 C1 C2 C3 -176.5(3) .
C6 C1 N1 C5 176.5(3) .
C7 C8 C9 C10 -178.3(4) .
C7 C8 C13 C12 177.3(3) .
C8 C7 N2 C6 96.3(4) .
C8 C9 C10 C11 1.8(6) .
C9 C8 C13 C12 1.0(6) .
C9 C10 C11 C12 -0.7(7) .
C10 C11 C12 C13 -0.2(6) .
C11 C12 C13 C8 0.1(6) .
C13 C8 C9 C10 -1.9(6) .
C14 C5 N1 C1 179.6(3) .
C14 N3 N4 C15 -177.5(3) .
C14 N3 N4 Li1 10.5(5) 2_546
C15 C16 C17 C18 179.2(3) .
C15 C16 N5 C20 -179.6(3) .
C15 C16 N5 Li1 -0.5(4) 2_546
C16 C15 N4 Li1 -6.5(5) 2_546
C16 C15 N4 N3 -178.7(3) .
C16 C17 C18 C19 0.8(6) .
C17 C16 N5 C20 0.4(5) .
C17 C16 N5 Li1 179.5(3) 2_546
C17 C18 C19 C20 -0.3(6) .
C18 C19 C20 N5 -0.2(6) .
C19 C20 N5 C16 0.1(5) .
C19 C20 N5 Li1 -178.7(3) 2_546
N1 C1 C2 C3 2.0(6) .
N1 C1 C6 N2 -10.4(5) .
N1 C1 C6 O1 171.3(3) .
N1 C5 C14 N3 -6.9(5) .
N1 C5 C14 O2 174.2(3) .
N2 C6 O1 Li1 3(2) .
N2 C7 C8 C9 109.8(4) .
N2 C7 C8 C13 -66.5(4) .
N3 C14 O2 Li1 -11.8(5) 2_546
N4 C15 C16 C17 -175.5(3) .
N4 C15 C16 N5 4.5(5) .
N5 C16 C17 C18 -0.8(6) .
O1 C6 N2 C7 5.0(6) .
O2 C14 N3 N4 3.0(5) .
O4 Cl1 O3 Li1 76.4(4) .
O5 Cl1 O3 Li1 -42.8(4) .
O6 Cl1 O3 Li1 -162.4(3) .
